data_1562238
loop_
_publ_author_name
'Pan, Ming-Yan'
'Xia, Sheng-Qing'
'Liu, Xiao-Cun'
'Tao, Xu-Tang'

_publ_section_title
;
 Ba3GeS5 and Ba3InS4Cl: Interesting size effects originated from the
 tetrahedral anions
;
_journal_name_full 'Journal of Solid State Chemistry'
_journal_page_first 74
_journal_page_last 79
_journal_paper_doi 10.1016/j.jssc.2014.07.009
_journal_volume 219
_journal_year 2014
_chemical_formula_sum 'Ba3 Cl In S4'
_chemical_formula_weight 690.53
_space_group_IT_number 140
_space_group_name_Hall '-I 4 2c'
_space_group_name_H-M_alt 'I 4/m c m'
_symmetry_cell_setting tetragonal
_symmetry_space_group_name_H-M 'I 4/m c m'
_atom_sites_solution_primary direct
_atom_sites_solution_secondary difmap
_cell_angle_alpha 90.00
_cell_angle_beta 90.00
_cell_angle_gamma 90.00
_cell_formula_units_Z 4
_cell_length_a 8.3613(6)
_cell_length_b 8.3613(6)
_cell_length_c 14.3806(18)
_cell_measurement_reflns_used 895
_cell_measurement_temperature 296(2)
_cell_measurement_theta_max 24.28
_cell_measurement_theta_min 3.45
_cell_volume 1005.37(16)
_computing_cell_refinement 'Bruker SMART'
_computing_data_collection 'Bruker SMART'
_computing_data_reduction 'Bruker SAINT'
_computing_molecular_graphics 'Bruker SHELXTL'
_computing_publication_material 'Bruker SHELXTL'
_computing_structure_refinement 'SHELXL-97 (Sheldrick, 1997)'
_computing_structure_solution 'SHELXS-97 (Sheldrick, 1990)'
_diffrn_ambient_temperature 296(2)
_diffrn_measured_fraction_theta_full 0.997
_diffrn_measured_fraction_theta_max 0.997
_diffrn_measurement_device_type 'CCD area detector'
_diffrn_measurement_method 'phi and omega scans'
_diffrn_radiation_monochromator graphite
_diffrn_radiation_source 'fine-focus sealed tube'
_diffrn_radiation_type MoK\a
_diffrn_radiation_wavelength 0.71073
_diffrn_reflns_av_R_equivalents 0.0636
_diffrn_reflns_av_sigmaI/netI 0.0220
_diffrn_reflns_limit_h_max 10
_diffrn_reflns_limit_h_min -10
_diffrn_reflns_limit_k_max 10
_diffrn_reflns_limit_k_min -10
_diffrn_reflns_limit_l_max 18
_diffrn_reflns_limit_l_min -18
_diffrn_reflns_number 5616
_diffrn_reflns_theta_full 27.53
_diffrn_reflns_theta_max 27.53
_diffrn_reflns_theta_min 2.83
_exptl_absorpt_coefficient_mu 14.875
_exptl_absorpt_correction_T_max 0.7552
_exptl_absorpt_correction_T_min 0.6639
_exptl_absorpt_correction_type multi-scan
_exptl_absorpt_process_details shelxtl
_exptl_crystal_colour yellow
_exptl_crystal_density_diffrn 4.562
_exptl_crystal_density_method 'not measured'
_exptl_crystal_description block
_exptl_crystal_F_000 1192
_exptl_crystal_size_max 0.03
_exptl_crystal_size_mid 0.02
_exptl_crystal_size_min 0.02
_refine_diff_density_max 0.927
_refine_diff_density_min -0.814
_refine_diff_density_rms 0.197
_refine_ls_extinction_method none
_refine_ls_goodness_of_fit_ref 1.077
_refine_ls_matrix_type full
_refine_ls_number_parameters 17
_refine_ls_number_reflns 338
_refine_ls_number_restraints 0
_refine_ls_restrained_S_all 1.077
_refine_ls_R_factor_all 0.0272
_refine_ls_R_factor_gt 0.0205
_refine_ls_shift/su_max 0.051
_refine_ls_shift/su_mean 0.010
_refine_ls_structure_factor_coef Fsqd
_refine_ls_weighting_details 'calc w=1/[\s^2^(Fo^2^)+(0.0200P)^2^+0.0000P] where P=(Fo^2^+2Fc^2^)/3'
_refine_ls_weighting_scheme calc
_refine_ls_wR_factor_gt 0.0403
_refine_ls_wR_factor_ref 0.0421
_reflns_number_gt 292
_reflns_number_total 338
_reflns_threshold_expression >2sigma(I)
_cod_data_source_file JSSC-2014-219-74.cif
_cod_data_source_block x2
_cod_depositor_comments
;
The following automatic conversions were performed:

data item '_symmetry_cell_setting' value 'Tetragonal' was changed to
'tetragonal' in accordance with the built-in table derived from the
CIF Core dictionary named 'cif_core.dic' version 2.4.5 last updated
on 2014-11-21.

Automatic conversion script
Id: cif_fix_values 8369 2020-08-20 11:38:08Z andrius 
;
_cod_original_sg_symbol_H-M I4/mcm
_cod_database_code 1562238

loop_
_symmetry_equiv_pos_as_xyz
'x, y, z'
'-x, -y, z'
'-y, x, z'
'y, -x, z'
'-x, y, -z+1/2'
'x, -y, -z+1/2'
'y, x, -z+1/2'
'-y, -x, -z+1/2'
'x+1/2, y+1/2, z+1/2'
'-x+1/2, -y+1/2, z+1/2'
'-y+1/2, x+1/2, z+1/2'
'y+1/2, -x+1/2, z+1/2'
'-x+1/2, y+1/2, -z+1'
'x+1/2, -y+1/2, -z+1'
'y+1/2, x+1/2, -z+1'
'-y+1/2, -x+1/2, -z+1'
'-x, -y, -z'
'x, y, -z'
'y, -x, -z'
'-y, x, -z'
'x, -y, z-1/2'
'-x, y, z-1/2'
'-y, -x, z-1/2'
'y, x, z-1/2'
'-x+1/2, -y+1/2, -z+1/2'
'x+1/2, y+1/2, -z+1/2'
'y+1/2, -x+1/2, -z+1/2'
'-y+1/2, x+1/2, -z+1/2'
'x+1/2, -y+1/2, z'
'-x+1/2, y+1/2, z'
'-y+1/2, -x+1/2, z'
'y+1/2, x+1/2, z'

loop_
_atom_site_label
_atom_site_type_symbol
_atom_site_fract_x
_atom_site_fract_y
_atom_site_fract_z
_atom_site_U_iso_or_equiv
_atom_site_adp_type
_atom_site_occupancy
_atom_site_symmetry_multiplicity
_atom_site_calc_flag
_atom_site_refinement_flags
_atom_site_disorder_assembly
_atom_site_disorder_group
Ba1 Ba 0.65435(4) 0.15435(4) 0.0000 0.01169(15) Uani 1 4 d S . .
Ba2 Ba 0.0000 0.0000 0.2500 0.0205(2) Uani 1 8 d S . .
In1 In 0.0000 0.5000 0.2500 0.0110(2) Uani 1 8 d S . .
S1 S 0.15788(13) 0.65788(13) 0.14221(11) 0.0165(3) Uani 1 2 d S . .
Cl1 Cl 0.0000 0.0000 0.0000 0.0218(8) Uani 1 8 d S . .

loop_
_atom_site_aniso_label
_atom_site_aniso_U_11
_atom_site_aniso_U_22
_atom_site_aniso_U_33
_atom_site_aniso_U_23
_atom_site_aniso_U_13
_atom_site_aniso_U_12
Ba1 0.01139(19) 0.01139(19) 0.0123(3) 0.000 0.000 -0.0012(2)
Ba2 0.0203(3) 0.0203(3) 0.0209(5) 0.000 0.000 0.000
In1 0.0126(3) 0.0126(3) 0.0077(4) 0.000 0.000 0.000
S1 0.0182(5) 0.0182(5) 0.0130(8) 0.0030(4) 0.0030(4) -0.0045(8)
Cl1 0.0123(10) 0.0123(10) 0.041(2) 0.000 0.000 0.000

loop_
_atom_type_symbol
_atom_type_description
_atom_type_scat_dispersion_real
_atom_type_scat_dispersion_imag
_atom_type_scat_source
S S 0.1246 0.1234 'International Tables Vol C Tables 4.2.6.8 and 6.1.1.4'
Cl Cl 0.1484 0.1585 'International Tables Vol C Tables 4.2.6.8 and 6.1.1.4'
In In -0.7276 1.3100 'International Tables Vol C Tables 4.2.6.8 and 6.1.1.4'
Ba Ba -0.3244 2.2819 'International Tables Vol C Tables 4.2.6.8 and 6.1.1.4'

loop_
_geom_angle_atom_site_label_1
_geom_angle_atom_site_label_2
_geom_angle_atom_site_label_3
_geom_angle
_geom_angle_site_symmetry_1
_geom_angle_site_symmetry_3
S1 Ba1 S1 85.29(6) 2_665 17_665
S1 Ba1 Cl1 74.762(11) 2_665 13_554
S1 Ba1 Cl1 74.762(11) 17_665 13_554
S1 Ba1 Cl1 74.762(11) 2_665 1_655
S1 Ba1 Cl1 74.762(11) 17_665 1_655
Cl1 Ba1 Cl1 138.127(17) 13_554 1_655
S1 Ba1 S1 145.34(2) 2_665 19
S1 Ba1 S1 89.26(4) 17_665 19
Cl1 Ba1 S1 136.25(3) 13_554 19
Cl1 Ba1 S1 70.79(2) 1_655 19
S1 Ba1 S1 145.34(2) 2_665 20_655
S1 Ba1 S1 89.26(4) 17_665 20_655
Cl1 Ba1 S1 70.79(2) 13_554 20_655
Cl1 Ba1 S1 136.25(3) 1_655 20_655
S1 Ba1 S1 68.52(5) 19 20_655
S1 Ba1 S1 89.26(4) 2_665 4
S1 Ba1 S1 145.34(2) 17_665 4
Cl1 Ba1 S1 136.25(3) 13_554 4
Cl1 Ba1 S1 70.79(2) 1_655 4
S1 Ba1 S1 76.14(5) 19 4
S1 Ba1 S1 113.22(3) 20_655 4
S1 Ba1 S1 89.26(4) 2_665 3_655
S1 Ba1 S1 145.34(2) 17_665 3_655
Cl1 Ba1 S1 70.79(2) 13_554 3_655
Cl1 Ba1 S1 136.25(3) 1_655 3_655
S1 Ba1 S1 113.22(3) 19 3_655
S1 Ba1 S1 76.14(5) 20_655 3_655
S1 Ba1 S1 68.52(5) 4 3_655
S1 Ba1 Ba1 137.35(3) 2_665 17_655
S1 Ba1 Ba1 137.35(3) 17_665 17_655
Cl1 Ba1 Ba1 110.936(8) 13_554 17_655
Cl1 Ba1 Ba1 110.936(8) 1_655 17_655
S1 Ba1 Ba1 56.610(17) 19 17_655
S1 Ba1 Ba1 56.610(17) 20_655 17_655
S1 Ba1 Ba1 56.610(17) 4 17_655
S1 Ba1 Ba1 56.610(17) 3_655 17_655
S1 Ba1 In1 159.56(3) 2_665 9_544
S1 Ba1 In1 74.27(3) 17_665 9_544
Cl1 Ba1 In1 99.309(2) 13_554 9_544
Cl1 Ba1 In1 99.309(2) 1_655 9_544
S1 Ba1 In1 36.97(3) 19 9_544
S1 Ba1 In1 36.97(3) 20_655 9_544
S1 Ba1 In1 107.50(2) 4 9_544
S1 Ba1 In1 107.50(2) 3_655 9_544
Ba1 Ba1 In1 63.084(7) 17_655 9_544
S1 Ba1 In1 74.27(3) 2_665 25
S1 Ba1 In1 159.56(3) 17_665 25
Cl1 Ba1 In1 99.309(2) 13_554 25
Cl1 Ba1 In1 99.309(2) 1_655 25
S1 Ba1 In1 107.50(2) 19 25
S1 Ba1 In1 107.50(2) 20_655 25
S1 Ba1 In1 36.97(3) 4 25
S1 Ba1 In1 36.97(3) 3_655 25
Ba1 Ba1 In1 63.084(7) 17_655 25
In1 Ba1 In1 126.169(14) 9_544 25
S1 Ba1 Ba1 47.81(3) 2_665 3_655
S1 Ba1 Ba1 47.81(3) 17_665 3_655
Cl1 Ba1 Ba1 45.0 13_554 3_655
Cl1 Ba1 Ba1 93.127(17) 1_655 3_655
S1 Ba1 Ba1 137.06(2) 19 3_655
S1 Ba1 Ba1 105.842(17) 20_655 3_655
S1 Ba1 Ba1 137.06(2) 4 3_655
S1 Ba1 Ba1 105.842(17) 3_655 3_655
Ba1 Ba1 Ba1 155.936(8) 17_655 3_655
In1 Ba1 Ba1 114.415(5) 9_544 3_655
In1 Ba1 Ba1 114.415(5) 25 3_655
S1 Ba2 S1 143.85(5) 4_455 27_455
S1 Ba2 S1 135.83(5) 4_455 25
S1 Ba2 S1 78.761(19) 27_455 25
S1 Ba2 S1 127.60(5) 4_455 3_655
S1 Ba2 S1 65.31(4) 27_455 3_655
S1 Ba2 S1 70.88(5) 25 3_655
S1 Ba2 S1 78.761(19) 4_455 1_545
S1 Ba2 S1 135.83(5) 27_455 1_545
S1 Ba2 S1 65.31(4) 25 1_545
S1 Ba2 S1 78.761(19) 3_655 1_545
S1 Ba2 S1 65.31(4) 4_455 28_545
S1 Ba2 S1 127.60(5) 27_455 28_545
S1 Ba2 S1 78.761(19) 25 28_545
S1 Ba2 S1 143.85(5) 3_655 28_545
S1 Ba2 S1 70.88(5) 1_545 28_545
S1 Ba2 S1 70.88(5) 4_455 26_445
S1 Ba2 S1 78.761(19) 27_455 26_445
S1 Ba2 S1 127.60(5) 25 26_445
S1 Ba2 S1 135.83(5) 3_655 26_445
S1 Ba2 S1 143.85(5) 1_545 26_445
S1 Ba2 S1 78.761(19) 28_545 26_445
S1 Ba2 S1 78.761(19) 4_455 2_565
S1 Ba2 S1 70.88(5) 27_455 2_565
S1 Ba2 S1 143.85(5) 25 2_565
S1 Ba2 S1 78.761(19) 3_655 2_565
S1 Ba2 S1 127.60(5) 1_545 2_565
S1 Ba2 S1 135.83(5) 28_545 2_565
S1 Ba2 S1 65.31(4) 26_445 2_565
S1 Ba2 Cl1 116.20(2) 4_455 5
S1 Ba2 Cl1 63.80(2) 27_455 5
S1 Ba2 Cl1 63.80(2) 25 5
S1 Ba2 Cl1 116.20(2) 3_655 5
S1 Ba2 Cl1 116.20(2) 1_545 5
S1 Ba2 Cl1 63.80(2) 28_545 5
S1 Ba2 Cl1 63.80(2) 26_445 5
S1 Ba2 Cl1 116.20(2) 2_565 5
S1 Ba2 Cl1 63.80(2) 4_455 .
S1 Ba2 Cl1 116.20(2) 27_455 .
S1 Ba2 Cl1 116.20(2) 25 .
S1 Ba2 Cl1 63.80(2) 3_655 .
S1 Ba2 Cl1 63.80(2) 1_545 .
S1 Ba2 Cl1 116.20(2) 28_545 .
S1 Ba2 Cl1 116.20(2) 26_445 .
S1 Ba2 Cl1 63.80(2) 2_565 .
Cl1 Ba2 Cl1 180.0 5 .
S1 Ba2 Ba1 157.55(2) 4_455 11_545
S1 Ba2 Ba1 38.95(2) 27_455 11_545
S1 Ba2 Ba1 43.81(2) 25 11_545
S1 Ba2 Ba1 74.84(2) 3_655 11_545
S1 Ba2 Ba1 108.91(2) 1_545 11_545
S1 Ba2 Ba1 96.60(2) 28_545 11_545
S1 Ba2 Ba1 93.38(3) 26_445 11_545
S1 Ba2 Ba1 109.80(3) 2_565 11_545
Cl1 Ba2 Ba1 41.360(4) 5 11_545
Cl1 Ba2 Ba1 138.640(4) . 11_545
S1 Ba2 Ba1 38.95(2) 4_455 3_545
S1 Ba2 Ba1 157.55(2) 27_455 3_545
S1 Ba2 Ba1 108.91(2) 25 3_545
S1 Ba2 Ba1 96.60(2) 3_655 3_545
S1 Ba2 Ba1 43.81(2) 1_545 3_545
S1 Ba2 Ba1 74.84(2) 28_545 3_545
S1 Ba2 Ba1 109.80(3) 26_445 3_545
S1 Ba2 Ba1 93.38(3) 2_565 3_545
Cl1 Ba2 Ba1 138.640(4) 5 3_545
Cl1 Ba2 Ba1 41.360(4) . 3_545
Ba1 Ba2 Ba1 152.684(12) 11_545 3_545
S1 In1 S1 100.59(8) 2_565 .
S1 In1 S1 114.08(4) 2_565 28
S1 In1 S1 114.08(4) . 28
S1 In1 S1 114.08(4) 2_565 27_455
S1 In1 S1 114.08(4) . 27_455
S1 In1 S1 100.59(8) 28 27_455
S1 In1 Ba1 156.62(4) 2_565 9_455
S1 In1 Ba1 102.79(4) . 9_455
S1 In1 Ba1 55.28(3) 28 9_455
S1 In1 Ba1 55.28(3) 27_455 9_455
S1 In1 Ba1 55.28(3) 2_565 3
S1 In1 Ba1 55.28(3) . 3
S1 In1 Ba1 102.79(4) 28 3
S1 In1 Ba1 156.62(4) 27_455 3
Ba1 In1 Ba1 142.663(9) 9_455 3
S1 In1 Ba1 55.28(3) 2_565 19_565
S1 In1 Ba1 55.28(3) . 19_565
S1 In1 Ba1 156.62(4) 28 19_565
S1 In1 Ba1 102.79(4) 27_455 19_565
Ba1 In1 Ba1 142.663(9) 9_455 19_565
Ba1 In1 Ba1 53.831(14) 3 19_565
S1 In1 Ba1 102.79(4) 2_565 25
S1 In1 Ba1 156.62(4) . 25
S1 In1 Ba1 55.28(3) 28 25
S1 In1 Ba1 55.28(3) 27_455 25
Ba1 In1 Ba1 53.831(14) 9_455 25
Ba1 In1 Ba1 142.663(9) 3 25
Ba1 In1 Ba1 142.663(9) 19_565 25
In1 S1 Ba1 177.06(7) . 17_665
In1 S1 Ba1 87.76(4) . 19_565
Ba1 S1 Ba1 89.79(4) 17_665 19_565
In1 S1 Ba1 87.76(4) . 3
Ba1 S1 Ba1 89.79(4) 17_665 3
Ba1 S1 Ba1 66.78(3) 19_565 3
In1 S1 Ba2 87.52(3) . 25
Ba1 S1 Ba2 94.07(3) 17_665 25
Ba1 S1 Ba2 89.056(11) 19_565 25
Ba1 S1 Ba2 155.54(4) 3 25
In1 S1 Ba2 87.52(3) . 1_565
Ba1 S1 Ba2 94.07(3) 17_665 1_565
Ba1 S1 Ba2 155.54(4) 19_565 1_565
Ba1 S1 Ba2 89.056(11) 3 1_565
Ba2 S1 Ba2 114.69(4) 25 1_565
Ba1 Cl1 Ba1 180.000(5) 19_565 3_545
Ba1 Cl1 Ba1 90.0 19_565 1_455
Ba1 Cl1 Ba1 90.0 3_545 1_455
Ba1 Cl1 Ba1 90.0 19_565 17_655
Ba1 Cl1 Ba1 90.0 3_545 17_655
Ba1 Cl1 Ba1 180.000(5) 1_455 17_655
Ba1 Cl1 Ba2 90.0 19_565 17
Ba1 Cl1 Ba2 90.0 3_545 17
Ba1 Cl1 Ba2 90.0 1_455 17
Ba1 Cl1 Ba2 90.0 17_655 17
Ba1 Cl1 Ba2 90.0 19_565 .
Ba1 Cl1 Ba2 90.0 3_545 .
Ba1 Cl1 Ba2 90.0 1_455 .
Ba1 Cl1 Ba2 90.0 17_655 .
Ba2 Cl1 Ba2 180.0 17 .

loop_
_geom_bond_atom_site_label_1
_geom_bond_atom_site_label_2
_geom_bond_distance
_geom_bond_site_symmetry_2
Ba1 S1 3.0186(16) 2_665
Ba1 S1 3.0186(16) 17_665
Ba1 Cl1 3.1651(3) 13_554
Ba1 Cl1 3.1651(3) 1_655
Ba1 S1 3.3164(14) 19
Ba1 S1 3.3164(14) 20_655
Ba1 S1 3.3164(14) 4
Ba1 S1 3.3164(14) 3_655
Ba1 Ba1 3.6503(10) 17_655
Ba1 In1 4.0319(5) 9_544
Ba1 In1 4.0319(5) 25
Ba1 Ba1 4.4762(4) 3_655
Ba2 S1 3.5112(9) 4_455
Ba2 S1 3.5112(9) 27_455
Ba2 S1 3.5112(9) 25
Ba2 S1 3.5112(9) 3_655
Ba2 S1 3.5112(9) 1_545
Ba2 S1 3.5112(9) 28_545
Ba2 S1 3.5112(9) 26_445
Ba2 S1 3.5112(9) 2_565
Ba2 Cl1 3.5951(5) 5
Ba2 Cl1 3.5951(5) .
Ba2 Ba1 4.7899(4) 11_545
Ba2 Ba1 4.7899(4) 3_545
In1 S1 2.4265(15) 2_565
In1 S1 2.4265(15) .
In1 S1 2.4265(15) 28
In1 S1 2.4265(15) 27_455
In1 Ba1 4.0319(5) 9_455
In1 Ba1 4.0319(5) 3
In1 Ba1 4.0319(5) 19_565
In1 Ba1 4.0319(5) 25
S1 Ba1 3.0186(16) 17_665
S1 Ba1 3.3164(14) 19_565
S1 Ba1 3.3164(14) 3
S1 Ba2 3.5112(9) 25
S1 Ba2 3.5112(9) 1_565
Cl1 Ba1 3.1651(3) 19_565
Cl1 Ba1 3.1651(3) 3_545
Cl1 Ba1 3.1651(3) 1_455
Cl1 Ba1 3.1651(3) 17_655
Cl1 Ba2 3.5951(5) 17
